data_7248908
loop_
_publ_author_name
'Nakamura, Minami'
'Kashiwagi, Yukiyasu'
'Morisue, Mitsuhiko'

_publ_section_title
;
 Comprehensive analysis of C--H&#x22EF;\p(alkyne) interactions in the
 crystal packing of diastereomers of
 1,2-di(7&#x2032;-methoxynaphth-1&#x2032;-yl)-3,6-di(4&#x2032;&#x2032;-n-propylphenylethynyl)benzene
;
_journal_issue 29
_journal_name_full CrystEngComm
_journal_page_first 3964
_journal_page_last 3972
_journal_paper_doi 10.1039/D4CE00495G
_journal_volume 26
_journal_year 2024
_chemical_formula_moiety 'C50 H42 O2'
_chemical_formula_sum 'C50 H42 O2'
_chemical_formula_weight 674.83
_space_group_crystal_system triclinic
_space_group_IT_number 2
_space_group_name_Hall '-P 1'
_space_group_name_H-M_alt 'P -1'
_atom_sites_solution_hydrogens geom
_atom_sites_solution_primary dual
_audit_creation_date 2023-03-30
_audit_creation_method
;
Olex2 1.5
(compiled 2022.04.07 svn.rca3783a0 for OlexSys, GUI svn.r6498)
;
_audit_update_record
;
2023-12-11 deposited with the CCDC.	2024-06-21 downloaded from the CCDC.
;
_cell_angle_alpha 97.3650(10)
_cell_angle_beta 102.2750(10)
_cell_angle_gamma 93.9240(10)
_cell_formula_units_Z 2
_cell_length_a 9.53810(10)
_cell_length_b 11.07600(10)
_cell_length_c 18.5558(2)
_cell_measurement_reflns_used 36629
_cell_measurement_temperature 100
_cell_measurement_theta_max 76.7450
_cell_measurement_theta_min 4.0280
_cell_volume 1890.41(3)
_computing_cell_refinement 'CrysAlisPro 1.171.42.63a (Rigaku OD, 2022)'
_computing_data_collection 'CrysAlisPro 1.171.42.63a (Rigaku OD, 2022)'
_computing_data_reduction 'CrysAlisPro 1.171.42.63a (Rigaku OD, 2022)'
_computing_molecular_graphics 'Olex2 1.5 (Dolomanov et al., 2009)'
_computing_publication_material 'Olex2 1.5 (Dolomanov et al., 2009)'
_computing_structure_refinement 'SHELXL 2018/3 (Sheldrick, 2015)'
_computing_structure_solution 'SHELXT  (Sheldrick, 2015)'
_diffrn_ambient_temperature 100
_diffrn_detector 'Hybrid Pixel Array Detector'
_diffrn_detector_area_resol_mean 10.0000
_diffrn_detector_type HyPix
_diffrn_measured_fraction_theta_full 0.998
_diffrn_measured_fraction_theta_max 0.939
_diffrn_measurement_details
;
List of Runs (angles in degrees, time in seconds):

  # Type    Start    End  Width  t~exp~   \w     \q     \k     \f   Frames
#--------------------------------------------------------------------------
  1  \w     44.00 108.00   0.50    0.15    --  107.51-125.00 150.00  128
  2  \w     82.00 107.00   0.50    0.15    --  107.51-102.00  74.29   50
  3  \w     37.00  90.00   0.50    0.15    --  107.51 -99.00  60.00  106
  4  \w     37.00  65.00   0.50    0.15    --  107.51 -99.00   0.00   56
  5  \w     74.00  99.00   0.50    0.15    --  107.51 -99.00   0.00   50
  6  \w     44.00 110.00   0.50    0.15    --  107.51-125.00-150.00  132
  7  \w     49.00  96.00   0.50    0.15    --  107.51 -99.00-150.00   94
  8  \w     37.00  99.00   0.50    0.15    --  107.51 -99.00-120.00  124
  9  \w     54.00 104.00   0.50    0.15    --  107.51 -99.00 -90.00  100
 10  \w     44.00 104.00   0.50    0.15    --  107.51 -93.00 -49.00  120
 11  \w     37.00  96.00   0.50    0.15    --  107.51 -99.00 150.00  118
 12  \w     13.00  77.00   0.50    0.05    --   47.80 -93.00 -49.00  128
 13  \w     -5.00  40.00   0.50    0.05    --   47.80 -38.00   0.00   90
 14  \w     37.00  66.00   0.50    0.15    --  107.51 -57.00   0.00   58
 15  \w     40.00  65.00   0.50    0.15    --  107.51 -57.00 -30.00   50
 16  \w     35.00  61.00   0.50    0.15    --  107.51 -57.00 -60.00   52
 17  \w     37.00  65.00   0.50    0.15    --  107.51 -57.00-120.00   56
 18  \w     37.00  65.00   0.50    0.15    --  107.51 -57.00 -90.00   56
 19  \w     35.00  66.00   0.50    0.15    --  107.51 -57.00 150.00   62
 20  \w    132.00 157.00   0.50    0.15    --  107.51  93.00  62.00   50
 21  \w     28.00  54.00   0.50    0.05    --   50.00  77.00 -88.84   52
 22  \w     43.00  77.00   0.50    0.05    --   66.00  77.00 -68.05   68
 23  \w     57.00  82.00   0.50    0.05    --   50.00  77.00 -88.84   50
 24  \w    102.00 139.00   0.50    0.05    --   66.00  77.00 -68.05   74
 25  \w     97.00 124.00   0.50    0.05    --   58.00  77.00 -30.38   54
 26  \w     47.00  73.00   0.50    0.05    --   70.00  77.00  10.54   52
 27  \w      3.00  28.00   0.50    0.05    --   26.00  78.00  29.17   50
 28  \w     37.00  78.00   0.50    0.05    --   58.00  76.00  74.15   82
 29  \w     84.00 110.00   0.50    0.05    --   70.00  77.00  10.54   52
 30  \w     48.00  74.00   0.50    0.05    --   70.00  76.00  44.69   52
 31  \w     43.00  70.00   0.50    0.05    --   66.00  77.00  -7.76   54
 32  \w     35.00  74.00   0.50    0.05    --   58.00  77.00 -30.38   78
 33  \w     48.00  74.00   0.50    0.05    --   70.00  75.00-106.72   52
 34  \w     49.00  75.00   0.50    0.05    --   70.00  75.00-133.28   52
 35  \w     32.00  58.00   0.50    0.05    --   54.00  75.00-149.45   52
 36  \w     47.00  73.00   0.50    0.05    --   70.00  77.00-165.50   52
 37  \w    103.00 129.00   0.50    0.05    --   70.00  75.00-106.72   52
 38  \w    139.00 168.00   0.50    0.15    --   98.00  75.00 -77.27   58
 39  \w     78.00 126.00   0.50    0.15    --   98.00  75.00 -77.27   96
 40  \w     37.00  63.00   0.50    0.05    --   58.00  74.00 -76.04   52
 41  \w     37.00  64.00   0.50    0.05    --   58.00  72.00  70.13   54
 42  \w     43.00  70.00   0.50    0.05    --   62.00  72.00 100.57   54
 43  \w     12.00  40.00   0.50    0.05    --   38.00  86.00 154.57   56
 44  \w     17.00  42.00   0.50    0.05    --   46.00  90.00  63.84   50
 45  \w    -13.00  18.00   0.50    0.05    --   18.00  96.00 149.51   62
 46  \w     14.00  39.00   0.50    0.05    --   42.00  88.00 -32.64   50
 47  \w      7.00  32.00   0.50    0.05    --   34.00  86.00-111.14   50
 48  \w    -19.00  15.00   0.50    0.05    --   14.00 101.00 -67.75   68
 49  \w    -61.00 -22.00   0.50    0.05    --  -47.80  93.00  62.00   78
 50  \w    -78.00 -33.00   0.50    0.15    --  -91.75  93.00  62.00   90
 51  \w    -15.00  20.00   0.50    0.05    --  -47.80  93.00  62.00   70
 52  \w    -65.00 -23.00   0.50    0.15    --  -91.75  57.00 120.00   84
 53  \w   -158.00 -79.00   0.50    0.15    --  -91.75 -60.00 -11.15  158
 54  \w    -95.00 -69.00   0.50    0.15    --  -91.75 -77.00 -60.00   52
 55  \w   -154.00 -72.00   0.50    0.15    --  -91.75 -77.00 -90.00  164
 56  \w   -142.00 -69.00   0.50    0.15    --  -91.75 -77.00-120.00  146
 57  \w   -162.00-100.00   0.50    0.15    --  -91.75 -77.00 -60.00  124
 58  \w   -163.00-135.00   0.50    0.15    --  -91.75 -76.00 113.77   56
 59  \w   -129.00 -69.00   0.50    0.15    --  -91.75 -76.00 113.77  120
 60  \w    -81.00 -56.00   0.50    0.15    --  -78.00 -75.00 137.63   50
 61  \w    -97.00 -71.00   0.50    0.15    --  -91.75 -77.00 150.00   52
 62  \w    -77.00 -51.00   0.50    0.15    --  -74.00 -76.00  89.19   52
 63  \w    -86.00 -60.00   0.50    0.15    --  -82.00 -75.00  82.61   52
 64  \w   -104.00 -69.00   0.50    0.15    --  -91.75 -76.00 -42.98   70
 65  \w   -140.00 -70.00   0.50    0.15    --  -91.75 -75.00 -52.88  140
 66  \w   -130.00-104.00   0.50    0.15    --  -86.00 -75.00 -94.46   52
 67  \w    -89.00 -64.00   0.50    0.15    --  -86.00 -75.00-159.49   50
 68  \w   -163.00 -71.00   0.50    0.15    --  -91.75 -75.00-160.23  184
 69  \w    -81.00 -56.00   0.50    0.15    --  -78.00 -75.00-119.56   50
 70  \w    -89.00 -64.00   0.50    0.15    --  -86.00 -75.00 -94.46   50
 71  \w   -117.00 -70.00   0.50    0.15    --  -91.75 -75.00 -12.22   94
 72  \w   -161.00-135.00   0.50    0.15    --  -91.75 -75.00 -12.22   52
 73  \w   -142.00-116.00   0.50    0.15    --  -78.00 -75.00 137.63   52
 74  \w   -159.00-108.00   0.50    0.15    --  -86.00 -74.00 119.96  102
 75  \w   -104.00 -64.00   0.50    0.15    --  -86.00 -74.00 119.96   80
 76  \w    -66.00 -41.00   0.50    0.05    --  -62.00 -74.00 145.38   50
 77  \w   -163.00 -70.00   0.50    0.15    --  -91.75 -74.00  92.55  186
 78  \w   -147.00-121.00   0.50    0.15    --  -86.00 -74.00  17.42   52
 79  \w   -110.00 -64.00   0.50    0.15    --  -86.00 -74.00  58.89   92
 80  \w    -72.00 -41.00   0.50    0.05    --  -62.00 -73.00 104.99   62
 81  \w    -95.00 -64.00   0.50    0.15    --  -86.00 -74.00  17.42   62
 82  \w    -83.00 -53.00   0.50    0.15    --  -74.00 -73.00  56.00   60
 83  \w    -84.00 -57.00   0.50    0.15    --  -78.00 -73.00 -83.50   54
 84  \w    -79.00 -53.00   0.50    0.15    --  -74.00 -73.00-114.32   52
 85  \w   -106.00 -73.00   0.50    0.15    --  -91.75 -73.00-131.92   66
 86  \w   -150.00-115.00   0.50    0.15    --  -91.75 -73.00-131.92   70
 87  \w   -142.00-116.00   0.50    0.15    --  -82.00 -72.00-158.73   52
 88  \w    -87.00 -61.00   0.50    0.15    --  -82.00 -72.00-158.73   52
 89  \w    -83.00 -57.00   0.50    0.15    --  -78.00 -72.00 -61.24   52
 90  \w   -152.00 -71.00   0.50    0.15    --  -91.75 -71.00  36.65  162
 91  \w   -142.00 -73.00   0.50    0.15    --  -91.75 -71.00 162.75  138
 92  \w    -88.00 -57.00   0.50    0.15    --  -78.00 -72.00 149.38   62
 93  \w   -163.00 -72.00   0.50    0.15    --  -91.75 -69.00 145.21  182
 94  \w   -162.00 -73.00   0.50    0.15    --  -90.00 -67.00  46.99  178
 95  \w    -73.00 -47.00   0.50    0.05    --  -66.00 -70.00  89.56   52
 96  \w   -144.00-118.00   0.50    0.15    --  -82.00 -67.00 -13.75   52
 97  \w   -143.00-110.00   0.50    0.15    --  -82.00 -67.00-104.26   66
 98  \w   -104.00 -63.00   0.50    0.15    --  -82.00 -67.00-104.26   82
 99  \w    -94.00 -60.00   0.50    0.15    --  -78.00 -66.00 -48.68   68
100  \w    -89.00 -63.00   0.50    0.15    --  -82.00 -67.00 -13.75   52
101  \w    -99.00 -74.00   0.50    0.15    --  -91.75 -65.00  57.16   50
102  \w   -156.00-115.00   0.50    0.15    --  -91.75 -65.00  57.16   82
103  \w   -162.00-117.00   0.50    0.15    --  -91.75 -64.00 176.44   90
104  \w   -100.00 -75.00   0.50    0.15    --  -91.75 -64.00 176.44   50
105  \w   -120.00 -40.00   0.50    0.05    --  -47.80 -19.00  60.00  160
106  \w    -68.00 -25.00   0.50    0.05    --  -47.80 -77.00 120.00   86
107  \w    -74.00 -25.00   0.50    0.05    --  -47.80 -77.00 -30.00   98
108  \w    -66.00 -26.00   0.50    0.05    --  -47.80 -77.00 -90.00   80
109  \w    -64.00 -25.00   0.50    0.05    --  -47.80 -77.00-180.00   78
110  \w   -118.00 -74.00   0.50    0.05    --  -47.80 -77.00 -90.00   88
111  \w   -147.00-122.00   0.50    0.15    --  -91.75 -93.00 -49.00   50
;
_diffrn_measurement_device 'four-circle diffractometer'
_diffrn_measurement_device_type 'XtaLAB Synergy, Dualflex, HyPix'
_diffrn_measurement_method '\w scans'
_diffrn_orient_matrix_type 'CrysAlisPro convention (1999,Acta A55,543-557)'
_diffrn_orient_matrix_UB_11 0.0291787000
_diffrn_orient_matrix_UB_12 -0.0019756000
_diffrn_orient_matrix_UB_13 -0.0786527000
_diffrn_orient_matrix_UB_21 -0.0774863000
_diffrn_orient_matrix_UB_22 0.1165733000
_diffrn_orient_matrix_UB_23 -0.0087958000
_diffrn_orient_matrix_UB_31 0.1440004000
_diffrn_orient_matrix_UB_32 0.0791806000
_diffrn_orient_matrix_UB_33 0.0333733000
_diffrn_radiation_monochromator mirror
_diffrn_radiation_probe x-ray
_diffrn_radiation_type 'Cu K\a'
_diffrn_radiation_wavelength 1.54184
_diffrn_reflns_av_R_equivalents 0.0466
_diffrn_reflns_av_unetI/netI 0.0252
_diffrn_reflns_Laue_measured_fraction_full 0.998
_diffrn_reflns_Laue_measured_fraction_max 0.939
_diffrn_reflns_limit_h_max 12
_diffrn_reflns_limit_h_min -11
_diffrn_reflns_limit_k_max 13
_diffrn_reflns_limit_k_min -13
_diffrn_reflns_limit_l_max 22
_diffrn_reflns_limit_l_min -22
_diffrn_reflns_number 58698
_diffrn_reflns_point_group_measured_fraction_full 0.998
_diffrn_reflns_point_group_measured_fraction_max 0.939
_diffrn_reflns_theta_full 67.684
_diffrn_reflns_theta_max 77.186
_diffrn_reflns_theta_min 2.463
_diffrn_source 'micro-focus sealed X-ray tube'
_diffrn_source_type 'PhotonJet (Cu) X-ray Source'
_exptl_absorpt_coefficient_mu 0.543
_exptl_absorpt_correction_T_max 1.00000
_exptl_absorpt_correction_T_min 0.42643
_exptl_absorpt_correction_type multi-scan
_exptl_absorpt_process_details
;
CrysAlisPro 1.171.42.63a (Rigaku Oxford Diffraction, 2022)
Empirical absorption correction using spherical harmonics,
implemented in SCALE3 ABSPACK scaling algorithm.
;
_exptl_crystal_colour colourless
_exptl_crystal_colour_primary colourless
_exptl_crystal_density_diffrn 1.186
_exptl_crystal_description block
_exptl_crystal_F_000 716
_exptl_crystal_size_max 0.422
_exptl_crystal_size_mid 0.175
_exptl_crystal_size_min 0.045
_refine_diff_density_max 0.183
_refine_diff_density_min -0.240
_refine_diff_density_rms 0.044
_refine_ls_extinction_method none
_refine_ls_goodness_of_fit_ref 1.076
_refine_ls_hydrogen_treatment constr
_refine_ls_matrix_type full
_refine_ls_number_parameters 473
_refine_ls_number_reflns 7493
_refine_ls_number_restraints 0
_refine_ls_restrained_S_all 1.076
_refine_ls_R_factor_all 0.0415
_refine_ls_R_factor_gt 0.0380
_refine_ls_shift/su_max 0.001
_refine_ls_shift/su_mean 0.000
_refine_ls_structure_factor_coef Fsqd
_refine_ls_weighting_details 'w=1/[\s^2^(Fo^2^)+(0.0514P)^2^+0.4560P] where P=(Fo^2^+2Fc^2^)/3'
_refine_ls_weighting_scheme calc
_refine_ls_wR_factor_gt 0.1001
_refine_ls_wR_factor_ref 0.1026
_reflns_Friedel_coverage 0.000
_reflns_number_gt 6749
_reflns_number_total 7493
_reflns_threshold_expression 'I > 2\s(I)'
_publcif_datablock.id {68db14d6-b355-456a-9492-69366699ba75}

_cod_data_source_file d4ce00495g2.cif
_cod_data_source_block 230317_helicenepre_syn_01_autored
_cod_depositor_comments 'Adding full bibliography for 7248908--7248909.cif.'
_cod_database_code 7248908
_shelx_shelxl_version_number 2018/3
_shelx_space_group_comment
;
The symmetry employed for this shelxl refinement is uniquely defined
by the following loop, which should always be used as a source of
symmetry information in preference to the above space-group names.
They are only intended as comments.
;
_shelx_estimated_absorpt_t_max 0.976
_shelx_estimated_absorpt_t_min 0.803
_olex2_refinement_description
;
1. Fixed Uiso
 At 1.2 times of:
  All C(H) groups, All C(H,H) groups
 At 1.5 times of:
  All C(H,H,H) groups
2.a Secondary CH2 refined with riding coordinates:
 C50(H50A,H50B), C27(H27A,H27B), C26(H26A,H26B), C51(H51A,H51B)
2.b Aromatic/amide H refined with riding coordinates:
 C16(H16), C40(H40), C21(H21), C5(H5), C41(H41), C24(H24), C19(H19), C23(H23),
 C8(H8), C20(H20), C49(H49), C45(H45), C48(H48), C10(H10), C12(H12), C46(H46),
 C13(H13), C33(H33), C32(H32), C9(H9), C30(H30), C29(H29)
2.c Idealised Me refined as rotating group:
 C14(H14A,H14B,H14C), C3(H3A,H3B,H3C), C25(H25A,H25B,H25C), C52(H52A,H52B,H52C)
;
_olex2_submission_special_instructions 'No special instructions were received'
_oxdiff_exptl_absorpt_empirical_details
;
Empirical correction (ABSPACK) includes:
- Absorption correction using spherical harmonics
- Frame scaling
;
_oxdiff_exptl_absorpt_empirical_full_max 1.638
_oxdiff_exptl_absorpt_empirical_full_min 0.463
_publcif_funding_html
;
;

loop_
_space_group_symop_operation_xyz
'x, y, z'
'-x, -y, -z'

loop_
_atom_site_label
_atom_site_type_symbol
_atom_site_fract_x
_atom_site_fract_y
_atom_site_fract_z
_atom_site_U_iso_or_equiv
_atom_site_adp_type
_atom_site_occupancy
_atom_site_site_symmetry_order
_atom_site_calc_flag
_atom_site_refinement_flags_posn
_atom_site_refinement_flags_adp
_atom_site_refinement_flags_occupancy
_atom_site_disorder_assembly
_atom_site_disorder_group
O2 O 0.57013(8) 0.86662(7) 0.39738(4) 0.02419(17) Uani 1 1 d . . . . .
O1 O 0.56998(9) 0.56979(8) 0.20321(4) 0.02929(19) Uani 1 1 d . . . . .
C39 C 0.27727(10) 0.52663(9) 0.50354(6) 0.0171(2) Uani 1 1 d . . . . .
C38 C 0.20519(10) 0.54331(9) 0.43133(6) 0.0162(2) Uani 1 1 d . . . . .
C17 C 0.21163(10) 0.76721(9) 0.41901(5) 0.0163(2) Uani 1 1 d . . . . .
C36 C 0.28220(11) 0.35116(9) 0.38201(6) 0.0175(2) Uani 1 1 d . . . . .
C18 C 0.13025(11) 0.65717(9) 0.42457(5) 0.0166(2) Uani 1 1 d . . . . .
C37 C 0.20913(10) 0.45680(9) 0.37012(6) 0.0167(2) Uani 1 1 d . . . . .
C16 C 0.35555(11) 0.76897(9) 0.41108(5) 0.0177(2) Uani 1 1 d . . . . .
H16 H 0.399706 0.694690 0.408473 0.021 Uiso 1 1 calc R U . . .
C22 C 0.14619(11) 0.87910(9) 0.42216(5) 0.0182(2) Uani 1 1 d . . . . .
C40 C 0.35127(11) 0.42322(9) 0.51395(6) 0.0187(2) Uani 1 1 d . . . . .
H40 H 0.400427 0.412780 0.562602 0.022 Uiso 1 1 calc R U . . .
C44 C 0.24786(11) 0.77657(9) 0.67907(6) 0.0198(2) Uani 1 1 d . . . . .
C7 C 0.13102(11) 0.46632(9) 0.29247(6) 0.0184(2) Uani 1 1 d . . . . .
C15 C 0.43281(11) 0.87586(9) 0.40706(6) 0.0184(2) Uani 1 1 d . . . . .
C42 C 0.27342(11) 0.61491(9) 0.56646(6) 0.0188(2) Uani 1 1 d . . . . .
C6 C 0.20686(11) 0.48643(9) 0.23562(6) 0.0194(2) Uani 1 1 d . . . . .
C35 C 0.27773(11) 0.25757(9) 0.32057(6) 0.0196(2) Uani 1 1 d . . . . .
C21 C 0.00079(11) 0.87754(9) 0.42870(6) 0.0219(2) Uani 1 1 d . . . . .
H21 H -0.043887 0.951609 0.430316 0.026 Uiso 1 1 calc R U . . .
C5 C 0.35859(11) 0.51659(9) 0.25105(6) 0.0206(2) Uani 1 1 d . . . . .
H5 H 0.413612 0.523046 0.300731 0.025 Uiso 1 1 calc R U . . .
C41 C 0.35324(11) 0.33634(9) 0.45397(6) 0.0188(2) Uani 1 1 d . . . . .
H41 H 0.403130 0.266062 0.461571 0.023 Uiso 1 1 calc R U . . .
C24 C 0.37032(12) 0.98774(9) 0.41272(6) 0.0210(2) Uani 1 1 d . . . . .
H24 H 0.425134 1.062204 0.411782 0.025 Uiso 1 1 calc R U . . .
C43 C 0.26595(11) 0.68841(9) 0.61893(6) 0.0200(2) Uani 1 1 d . . . . .
C34 C 0.26739(11) 0.17765(9) 0.26881(6) 0.0217(2) Uani 1 1 d . . . . .
C11 C 0.12594(12) 0.47588(9) 0.16067(6) 0.0232(2) Uani 1 1 d . . . . .
C19 C -0.00999(11) 0.66003(9) 0.43138(6) 0.0210(2) Uani 1 1 d . . . . .
H19 H -0.063655 0.586587 0.435250 0.025 Uiso 1 1 calc R U . . .
C23 C 0.23020(11) 0.98810(9) 0.41957(6) 0.0208(2) Uani 1 1 d . . . . .
H23 H 0.188350 1.063464 0.422651 0.025 Uiso 1 1 calc R U . . .
C8 C -0.01680(12) 0.44477(9) 0.27456(6) 0.0229(2) Uani 1 1 d . . . . .
H8 H -0.066655 0.435444 0.313020 0.027 Uiso 1 1 calc R U . . .
C20 C -0.07597(11) 0.77075(10) 0.43272(6) 0.0236(2) Uani 1 1 d . . . . .
H20 H -0.173789 0.770803 0.436426 0.028 Uiso 1 1 calc R U . . .
C4 C 0.42624(12) 0.53648(10) 0.19458(6) 0.0236(2) Uani 1 1 d . . . . .
C49 C 0.35610(12) 0.80852(10) 0.74395(6) 0.0234(2) Uani 1 1 d . . . . .
H49 H 0.443431 0.770696 0.749215 0.028 Uiso 1 1 calc R U . . .
C45 C 0.11884(12) 0.83203(10) 0.67290(6) 0.0229(2) Uani 1 1 d . . . . .
H45 H 0.044381 0.810984 0.629106 0.027 Uiso 1 1 calc R U . . .
C47 C 0.20773(13) 0.95065(10) 0.79517(6) 0.0250(2) Uani 1 1 d . . . . .
C31 C 0.25666(12) 0.08564(10) 0.20561(6) 0.0230(2) Uani 1 1 d . . . . .
C48 C 0.33593(13) 0.89550(10) 0.80067(6) 0.0256(2) Uani 1 1 d . . . . .
H48 H 0.410936 0.917924 0.844117 0.031 Uiso 1 1 calc R U . . .
C10 C -0.02530(13) 0.44918(11) 0.14475(6) 0.0283(2) Uani 1 1 d . . . . .
H10 H -0.078636 0.440123 0.094603 0.034 Uiso 1 1 calc R U . . .
C12 C 0.20136(13) 0.49346(10) 0.10384(6) 0.0279(2) Uani 1 1 d . . . . .
H12 H 0.149111 0.484375 0.053492 0.033 Uiso 1 1 calc R U . . .
C46 C 0.09975(12) 0.91735(10) 0.73046(6) 0.0251(2) Uani 1 1 d . . . . .
H46 H 0.011622 0.953876 0.725857 0.030 Uiso 1 1 calc R U . . .
C13 C 0.34627(13) 0.52290(10) 0.11987(6) 0.0276(2) Uani 1 1 d . . . . .
H13 H 0.394104 0.534425 0.080926 0.033 Uiso 1 1 calc R U . . .
C14 C 0.63955(12) 0.97015(11) 0.37542(7) 0.0280(2) Uani 1 1 d . . . . .
H14A H 0.573433 0.998318 0.334307 0.042 Uiso 1 1 calc R U . . .
H14B H 0.726388 0.946827 0.359102 0.042 Uiso 1 1 calc R U . . .
H14C H 0.666327 1.036165 0.417822 0.042 Uiso 1 1 calc R U . . .
C33 C 0.26056(14) -0.12440(10) 0.15243(6) 0.0295(3) Uani 1 1 d . . . . .
H33 H 0.267585 -0.207611 0.159006 0.035 Uiso 1 1 calc R U . . .
C32 C 0.26612(13) -0.03747(10) 0.21382(6) 0.0273(2) Uani 1 1 d . . . . .
H32 H 0.276436 -0.061562 0.261855 0.033 Uiso 1 1 calc R U . . .
C3 C 0.65350(12) 0.60141(11) 0.27769(7) 0.0295(3) Uani 1 1 d . . . . .
H3A H 0.752184 0.630873 0.276614 0.044 Uiso 1 1 calc R U . . .
H3B H 0.655256 0.529176 0.303211 0.044 Uiso 1 1 calc R U . . .
H3C H 0.610419 0.665908 0.304376 0.044 Uiso 1 1 calc R U . . .
C28 C 0.24488(13) -0.09242(11) 0.08131(6) 0.0289(3) Uani 1 1 d . . . . .
C9 C -0.09601(12) 0.43619(11) 0.20054(7) 0.0285(2) Uani 1 1 d . . . . .
H9 H -0.198156 0.421436 0.189409 0.034 Uiso 1 1 calc R U . . .
C50 C 0.18701(15) 1.04626(11) 0.85653(7) 0.0325(3) Uani 1 1 d . . . . .
H50A H 0.257967 1.039611 0.902927 0.039 Uiso 1 1 calc R U . . .
H50B H 0.089433 1.029772 0.865665 0.039 Uiso 1 1 calc R U . . .
C27 C 0.25234(15) -0.18683(11) 0.01617(7) 0.0328(3) Uani 1 1 d . . . . .
H27A H 0.199009 -0.162009 -0.030603 0.039 Uiso 1 1 calc R U . . .
H27B H 0.205547 -0.266530 0.021891 0.039 Uiso 1 1 calc R U . . .
C30 C 0.23735(16) 0.11806(11) 0.13436(7) 0.0360(3) Uani 1 1 d . . . . .
H30 H 0.228316 0.200931 0.127471 0.043 Uiso 1 1 calc R U . . .
C26 C 0.40838(15) -0.20091(12) 0.01115(7) 0.0371(3) Uani 1 1 d . . . . .
H26A H 0.452993 -0.122054 0.002783 0.044 Uiso 1 1 calc R U . . .
H26B H 0.462686 -0.220385 0.059269 0.044 Uiso 1 1 calc R U . . .
C25 C 0.42143(16) -0.30067(12) -0.05122(7) 0.0386(3) Uani 1 1 d . . . . .
H25A H 0.368110 -0.281925 -0.099087 0.058 Uiso 1 1 calc R U . . .
H25B H 0.381337 -0.379699 -0.042132 0.058 Uiso 1 1 calc R U . . .
H25C H 0.523245 -0.304448 -0.052494 0.058 Uiso 1 1 calc R U . . .
C29 C 0.23128(17) 0.02951(12) 0.07341(7) 0.0398(3) Uani 1 1 d . . . . .
H29 H 0.217475 0.052844 0.025077 0.048 Uiso 1 1 calc R U . . .
C51 C 0.20438(18) 1.17647(12) 0.83863(7) 0.0425(3) Uani 1 1 d . . . . .
H51A H 0.301248 1.192926 0.828608 0.051 Uiso 1 1 calc R U . . .
H51B H 0.131892 1.184189 0.792996 0.051 Uiso 1 1 calc R U . . .
C52 C 0.1860(2) 1.27103(14) 0.90246(9) 0.0587(5) Uani 1 1 d . . . . .
H52A H 0.202129 1.353398 0.889931 0.088 Uiso 1 1 calc R U . . .
H52B H 0.255890 1.262207 0.948049 0.088 Uiso 1 1 calc R U . . .
H52C H 0.088004 1.258254 0.910399 0.088 Uiso 1 1 calc R U . . .

loop_
_atom_site_aniso_label
_atom_site_aniso_U_11
_atom_site_aniso_U_22
_atom_site_aniso_U_33
_atom_site_aniso_U_23
_atom_site_aniso_U_13
_atom_site_aniso_U_12
O2 0.0180(4) 0.0210(4) 0.0364(4) 0.0108(3) 0.0090(3) 0.0001(3)
O1 0.0276(4) 0.0379(5) 0.0258(4) 0.0077(3) 0.0122(3) 0.0015(3)
C39 0.0170(5) 0.0152(5) 0.0196(5) 0.0025(4) 0.0064(4) -0.0016(4)
C38 0.0150(4) 0.0133(4) 0.0215(5) 0.0034(4) 0.0072(4) -0.0013(4)
C17 0.0183(5) 0.0154(5) 0.0146(4) 0.0022(4) 0.0023(4) 0.0016(4)
C36 0.0180(5) 0.0145(5) 0.0206(5) 0.0022(4) 0.0065(4) -0.0002(4)
C18 0.0188(5) 0.0147(5) 0.0161(5) 0.0015(4) 0.0036(4) 0.0020(4)
C37 0.0157(5) 0.0150(5) 0.0204(5) 0.0038(4) 0.0066(4) -0.0011(4)
C16 0.0183(5) 0.0153(5) 0.0200(5) 0.0045(4) 0.0038(4) 0.0036(4)
C22 0.0200(5) 0.0160(5) 0.0180(5) 0.0021(4) 0.0030(4) 0.0028(4)
C40 0.0191(5) 0.0188(5) 0.0188(5) 0.0047(4) 0.0044(4) 0.0015(4)
C44 0.0256(5) 0.0156(5) 0.0197(5) 0.0030(4) 0.0088(4) -0.0009(4)
C7 0.0218(5) 0.0124(4) 0.0207(5) 0.0017(4) 0.0044(4) 0.0021(4)
C15 0.0164(5) 0.0200(5) 0.0189(5) 0.0049(4) 0.0028(4) 0.0009(4)
C42 0.0193(5) 0.0169(5) 0.0210(5) 0.0051(4) 0.0056(4) 0.0009(4)
C6 0.0247(5) 0.0140(5) 0.0197(5) 0.0024(4) 0.0053(4) 0.0041(4)
C35 0.0212(5) 0.0161(5) 0.0224(5) 0.0046(4) 0.0054(4) 0.0027(4)
C21 0.0223(5) 0.0184(5) 0.0257(5) 0.0029(4) 0.0055(4) 0.0072(4)
C5 0.0249(5) 0.0192(5) 0.0184(5) 0.0036(4) 0.0057(4) 0.0035(4)
C41 0.0198(5) 0.0147(5) 0.0232(5) 0.0046(4) 0.0060(4) 0.0030(4)
C24 0.0245(5) 0.0147(5) 0.0231(5) 0.0047(4) 0.0035(4) -0.0014(4)
C43 0.0223(5) 0.0174(5) 0.0211(5) 0.0045(4) 0.0059(4) 0.0004(4)
C34 0.0239(5) 0.0188(5) 0.0228(5) 0.0034(4) 0.0058(4) 0.0030(4)
C11 0.0293(6) 0.0194(5) 0.0205(5) 0.0029(4) 0.0034(4) 0.0060(4)
C19 0.0206(5) 0.0173(5) 0.0258(5) 0.0033(4) 0.0071(4) 0.0002(4)
C23 0.0244(5) 0.0143(5) 0.0232(5) 0.0034(4) 0.0031(4) 0.0041(4)
C8 0.0228(5) 0.0207(5) 0.0249(5) 0.0034(4) 0.0050(4) 0.0019(4)
C20 0.0179(5) 0.0234(5) 0.0305(6) 0.0033(4) 0.0076(4) 0.0040(4)
C4 0.0263(6) 0.0218(5) 0.0255(5) 0.0052(4) 0.0104(4) 0.0044(4)
C49 0.0273(6) 0.0213(5) 0.0226(5) 0.0045(4) 0.0069(4) 0.0026(4)
C45 0.0247(5) 0.0201(5) 0.0235(5) 0.0021(4) 0.0062(4) -0.0004(4)
C47 0.0369(6) 0.0189(5) 0.0218(5) 0.0034(4) 0.0128(5) 0.0006(4)
C31 0.0260(5) 0.0201(5) 0.0218(5) -0.0011(4) 0.0054(4) 0.0022(4)
C48 0.0339(6) 0.0232(5) 0.0183(5) 0.0025(4) 0.0041(4) -0.0002(4)
C10 0.0304(6) 0.0290(6) 0.0215(5) 0.0015(4) -0.0023(4) 0.0052(5)
C12 0.0380(6) 0.0283(6) 0.0175(5) 0.0047(4) 0.0042(5) 0.0083(5)
C46 0.0278(6) 0.0216(5) 0.0285(6) 0.0030(4) 0.0120(5) 0.0030(4)
C13 0.0381(7) 0.0282(6) 0.0211(5) 0.0072(4) 0.0130(5) 0.0085(5)
C14 0.0216(5) 0.0278(6) 0.0368(6) 0.0146(5) 0.0072(5) -0.0028(4)
C33 0.0416(7) 0.0193(5) 0.0254(6) -0.0001(4) 0.0038(5) 0.0046(5)
C32 0.0371(6) 0.0228(5) 0.0211(5) 0.0018(4) 0.0047(5) 0.0052(5)
C3 0.0245(6) 0.0360(6) 0.0301(6) 0.0081(5) 0.0092(5) 0.0013(5)
C28 0.0366(6) 0.0251(6) 0.0221(6) -0.0028(4) 0.0033(5) 0.0037(5)
C9 0.0214(5) 0.0300(6) 0.0304(6) 0.0020(5) -0.0003(4) 0.0013(4)
C50 0.0480(7) 0.0269(6) 0.0247(6) -0.0007(5) 0.0148(5) 0.0054(5)
C27 0.0463(7) 0.0265(6) 0.0219(6) -0.0045(5) 0.0040(5) 0.0049(5)
C30 0.0623(9) 0.0215(6) 0.0259(6) 0.0038(5) 0.0120(6) 0.0089(6)
C26 0.0465(8) 0.0335(7) 0.0274(6) -0.0063(5) 0.0066(5) 0.0033(6)
C25 0.0517(8) 0.0343(7) 0.0281(6) -0.0040(5) 0.0095(6) 0.0075(6)
C29 0.0698(10) 0.0296(6) 0.0209(6) 0.0034(5) 0.0107(6) 0.0109(6)
C51 0.0683(10) 0.0256(6) 0.0305(7) -0.0008(5) 0.0054(6) 0.0106(6)
C52 0.0898(13) 0.0329(8) 0.0462(9) -0.0096(6) 0.0030(8) 0.0222(8)

loop_
_atom_type_symbol
_atom_type_description
_atom_type_scat_dispersion_real
_atom_type_scat_dispersion_imag
_atom_type_scat_source
C C 0.0181 0.0091 'International Tables Vol C Tables 4.2.6.8 and 6.1.1.4'
H H 0.0000 0.0000 'International Tables Vol C Tables 4.2.6.8 and 6.1.1.4'
O O 0.0492 0.0322 'International Tables Vol C Tables 4.2.6.8 and 6.1.1.4'

loop_
_exptl_crystal_face_index_h
_exptl_crystal_face_index_k
_exptl_crystal_face_index_l
_exptl_crystal_face_perp_dist
0 2 -1 0.0942
0 -2 1 0.0715
-2 0 -1 0.1849
2 0 1 0.1615
0 0 -1 0.0254
0 0 1 0.0196

loop_
_geom_angle_atom_site_label_1
_geom_angle_atom_site_label_2
_geom_angle_atom_site_label_3
_geom_angle
_geom_angle_site_symmetry_1
_geom_angle_site_symmetry_3
_geom_angle_publ_flag
C15 O2 C14 116.85(8) . . ?
C4 O1 C3 117.09(8) . . ?
C38 C39 C42 120.04(9) . . ?
C40 C39 C38 120.12(9) . . ?
C40 C39 C42 119.84(9) . . ?
C39 C38 C18 116.97(9) . . ?
C37 C38 C39 119.80(9) . . ?
C37 C38 C18 123.21(9) . . ?
C16 C17 C18 122.01(9) . . ?
C16 C17 C22 118.85(9) . . ?
C22 C17 C18 119.14(9) . . ?
C37 C36 C35 119.71(9) . . ?
C41 C36 C37 120.12(9) . . ?
C41 C36 C35 120.12(9) . . ?
C17 C18 C38 118.79(8) . . ?
C19 C18 C38 121.08(9) . . ?
C19 C18 C17 119.78(9) . . ?
C38 C37 C36 119.22(9) . . ?
C38 C37 C7 122.67(9) . . ?
C36 C37 C7 117.98(9) . . ?
C17 C16 H16 119.4 . . ?
C15 C16 C17 121.19(9) . . ?
C15 C16 H16 119.4 . . ?
C21 C22 C17 119.11(9) . . ?
C23 C22 C17 118.40(9) . . ?
C23 C22 C21 122.48(9) . . ?
C39 C40 H40 119.8 . . ?
C41 C40 C39 120.36(9) . . ?
C41 C40 H40 119.8 . . ?
C49 C44 C43 121.42(10) . . ?
C49 C44 C45 119.14(10) . . ?
C45 C44 C43 119.44(10) . . ?
C6 C7 C37 121.58(9) . . ?
C8 C7 C37 118.42(9) . . ?
C8 C7 C6 119.77(9) . . ?
O2 C15 C16 116.34(9) . . ?
O2 C15 C24 123.39(9) . . ?
C16 C15 C24 120.27(9) . . ?
C43 C42 C39 178.12(11) . . ?
C5 C6 C7 122.66(9) . . ?
C5 C6 C11 119.12(9) . . ?
C11 C6 C7 118.22(10) . . ?
C34 C35 C36 177.00(11) . . ?
C22 C21 H21 119.6 . . ?
C20 C21 C22 120.79(9) . . ?
C20 C21 H21 119.6 . . ?
C6 C5 H5 119.8 . . ?
C4 C5 C6 120.45(10) . . ?
C4 C5 H5 119.8 . . ?
C36 C41 H41 119.8 . . ?
C40 C41 C36 120.34(9) . . ?
C40 C41 H41 119.8 . . ?
C15 C24 H24 120.2 . . ?
C23 C24 C15 119.55(9) . . ?
C23 C24 H24 120.2 . . ?
C42 C43 C44 176.39(11) . . ?
C35 C34 C31 177.93(11) . . ?
C10 C11 C6 119.77(10) . . ?
C10 C11 C12 121.88(10) . . ?
C12 C11 C6 118.35(10) . . ?
C18 C19 H19 119.5 . . ?
C18 C19 C20 121.03(9) . . ?
C20 C19 H19 119.5 . . ?
C22 C23 H23 119.2 . . ?
C24 C23 C22 121.67(9) . . ?
C24 C23 H23 119.2 . . ?
C7 C8 H8 119.2 . . ?
C7 C8 C9 121.52(10) . . ?
C9 C8 H8 119.2 . . ?
C21 C20 C19 120.13(10) . . ?
C21 C20 H20 119.9 . . ?
C19 C20 H20 119.9 . . ?
O1 C4 C5 125.49(10) . . ?
O1 C4 C13 114.14(9) . . ?
C5 C4 C13 120.37(10) . . ?
C44 C49 H49 120.0 . . ?
C48 C49 C44 119.95(10) . . ?
C48 C49 H49 120.0 . . ?
C44 C45 H45 119.9 . . ?
C46 C45 C44 120.14(10) . . ?
C46 C45 H45 119.9 . . ?
C48 C47 C46 118.34(10) . . ?
C48 C47 C50 121.10(11) . . ?
C46 C47 C50 120.54(10) . . ?
C32 C31 C34 121.24(10) . . ?
C30 C31 C34 120.08(10) . . ?
C30 C31 C32 118.68(10) . . ?
C49 C48 C47 121.29(10) . . ?
C49 C48 H48 119.4 . . ?
C47 C48 H48 119.4 . . ?
C11 C10 H10 119.6 . . ?
C9 C10 C11 120.88(10) . . ?
C9 C10 H10 119.6 . . ?
C11 C12 H12 119.2 . . ?
C13 C12 C11 121.55(10) . . ?
C13 C12 H12 119.2 . . ?
C45 C46 C47 121.13(10) . . ?
C45 C46 H46 119.4 . . ?
C47 C46 H46 119.4 . . ?
C4 C13 H13 119.9 . . ?
C12 C13 C4 120.10(10) . . ?
C12 C13 H13 119.9 . . ?
O2 C14 H14A 109.5 . . ?
O2 C14 H14B 109.5 . . ?
O2 C14 H14C 109.5 . . ?
H14A C14 H14B 109.5 . . ?
H14A C14 H14C 109.5 . . ?
H14B C14 H14C 109.5 . . ?
C32 C33 H33 119.3 . . ?
C32 C33 C28 121.31(10) . . ?
C28 C33 H33 119.3 . . ?
C31 C32 H32 119.8 . . ?
C33 C32 C31 120.40(10) . . ?
C33 C32 H32 119.8 . . ?
O1 C3 H3A 109.5 . . ?
O1 C3 H3B 109.5 . . ?
O1 C3 H3C 109.5 . . ?
H3A C3 H3B 109.5 . . ?
H3A C3 H3C 109.5 . . ?
H3B C3 H3C 109.5 . . ?
C33 C28 C27 120.36(10) . . ?
C29 C28 C33 117.86(10) . . ?
C29 C28 C27 121.67(11) . . ?
C8 C9 H9 120.1 . . ?
C10 C9 C8 119.71(11) . . ?
C10 C9 H9 120.1 . . ?
C47 C50 H50A 109.0 . . ?
C47 C50 H50B 109.0 . . ?
C47 C50 C51 113.14(10) . . ?
H50A C50 H50B 107.8 . . ?
C51 C50 H50A 109.0 . . ?
C51 C50 H50B 109.0 . . ?
C28 C27 H27A 109.4 . . ?
C28 C27 H27B 109.4 . . ?
C28 C27 C26 111.23(10) . . ?
H27A C27 H27B 108.0 . . ?
C26 C27 H27A 109.4 . . ?
C26 C27 H27B 109.4 . . ?
C31 C30 H30 120.0 . . ?
C29 C30 C31 120.08(11) . . ?
C29 C30 H30 120.0 . . ?
C27 C26 H26A 109.0 . . ?
C27 C26 H26B 109.0 . . ?
H26A C26 H26B 107.8 . . ?
C25 C26 C27 113.02(11) . . ?
C25 C26 H26A 109.0 . . ?
C25 C26 H26B 109.0 . . ?
C26 C25 H25A 109.5 . . ?
C26 C25 H25B 109.5 . . ?
C26 C25 H25C 109.5 . . ?
H25A C25 H25B 109.5 . . ?
H25A C25 H25C 109.5 . . ?
H25B C25 H25C 109.5 . . ?
C28 C29 H29 119.2 . . ?
C30 C29 C28 121.63(11) . . ?
C30 C29 H29 119.2 . . ?
C50 C51 H51A 109.3 . . ?
C50 C51 H51B 109.3 . . ?
H51A C51 H51B 107.9 . . ?
C52 C51 C50 111.81(12) . . ?
C52 C51 H51A 109.3 . . ?
C52 C51 H51B 109.3 . . ?
C51 C52 H52A 109.5 . . ?
C51 C52 H52B 109.5 . . ?
C51 C52 H52C 109.5 . . ?
H52A C52 H52B 109.5 . . ?
H52A C52 H52C 109.5 . . ?
H52B C52 H52C 109.5 . . ?

loop_
_geom_bond_atom_site_label_1
_geom_bond_atom_site_label_2
_geom_bond_distance
_geom_bond_site_symmetry_2
_geom_bond_publ_flag
O2 C15 1.3682(12) . ?
O2 C14 1.4317(13) . ?
O1 C4 1.3652(14) . ?
O1 C3 1.4271(14) . ?
C39 C38 1.4112(14) . ?
C39 C40 1.3988(14) . ?
C39 C42 1.4321(14) . ?
C38 C18 1.4976(13) . ?
C38 C37 1.3976(14) . ?
C17 C18 1.4266(14) . ?
C17 C16 1.4105(14) . ?
C17 C22 1.4253(13) . ?
C36 C37 1.4198(14) . ?
C36 C35 1.4305(14) . ?
C36 C41 1.3983(14) . ?
C18 C19 1.3722(14) . ?
C37 C7 1.4952(14) . ?
C16 H16 0.9500 . ?
C16 C15 1.3700(14) . ?
C22 C21 1.4168(14) . ?
C22 C23 1.4145(14) . ?
C40 H40 0.9500 . ?
C40 C41 1.3791(14) . ?
C44 C43 1.4333(14) . ?
C44 C49 1.3974(15) . ?
C44 C45 1.4023(15) . ?
C7 C6 1.4314(14) . ?
C7 C8 1.3746(15) . ?
C15 C24 1.4128(14) . ?
C42 C43 1.2042(15) . ?
C6 C5 1.4217(15) . ?
C6 C11 1.4257(15) . ?
C35 C34 1.2023(15) . ?
C21 H21 0.9500 . ?
C21 C20 1.3667(15) . ?
C5 H5 0.9500 . ?
C5 C4 1.3748(15) . ?
C41 H41 0.9500 . ?
C24 H24 0.9500 . ?
C24 C23 1.3694(15) . ?
C34 C31 1.4328(14) . ?
C11 C10 1.4121(16) . ?
C11 C12 1.4224(16) . ?
C19 H19 0.9500 . ?
C19 C20 1.4159(14) . ?
C23 H23 0.9500 . ?
C8 H8 0.9500 . ?
C8 C9 1.4077(16) . ?
C20 H20 0.9500 . ?
C4 C13 1.4170(16) . ?
C49 H49 0.9500 . ?
C49 C48 1.3872(15) . ?
C45 H45 0.9500 . ?
C45 C46 1.3836(15) . ?
C47 C48 1.3942(16) . ?
C47 C46 1.3953(17) . ?
C47 C50 1.5074(15) . ?
C31 C32 1.3982(15) . ?
C31 C30 1.3921(16) . ?
C48 H48 0.9500 . ?
C10 H10 0.9500 . ?
C10 C9 1.3672(17) . ?
C12 H12 0.9500 . ?
C12 C13 1.3579(18) . ?
C46 H46 0.9500 . ?
C13 H13 0.9500 . ?
C14 H14A 0.9800 . ?
C14 H14B 0.9800 . ?
C14 H14C 0.9800 . ?
C33 H33 0.9500 . ?
C33 C32 1.3834(15) . ?
C33 C28 1.3902(17) . ?
C32 H32 0.9500 . ?
C3 H3A 0.9800 . ?
C3 H3B 0.9800 . ?
C3 H3C 0.9800 . ?
C28 C27 1.5107(15) . ?
C28 C29 1.3888(17) . ?
C9 H9 0.9500 . ?
C50 H50A 0.9900 . ?
C50 H50B 0.9900 . ?
C50 C51 1.5267(18) . ?
C27 H27A 0.9900 . ?
C27 H27B 0.9900 . ?
C27 C26 1.5281(19) . ?
C30 H30 0.9500 . ?
C30 C29 1.3872(17) . ?
C26 H26A 0.9900 . ?
C26 H26B 0.9900 . ?
C26 C25 1.5257(16) . ?
C25 H25A 0.9800 . ?
C25 H25B 0.9800 . ?
C25 H25C 0.9800 . ?
C29 H29 0.9500 . ?
C51 H51A 0.9900 . ?
C51 H51B 0.9900 . ?
C51 C52 1.5253(18) . ?
C52 H52A 0.9800 . ?
C52 H52B 0.9800 . ?
C52 H52C 0.9800 . ?

loop_
_geom_contact_atom_site_label_1
_geom_contact_atom_site_label_2
_geom_contact_site_symmetry_1
_geom_contact_site_symmetry_2
_geom_contact_distance
_geom_contact_publ_flag
O2 H3C 1_555 1_555 2.755 yes

loop_
_geom_torsion_atom_site_label_1
_geom_torsion_atom_site_label_2
_geom_torsion_atom_site_label_3
_geom_torsion_atom_site_label_4
_geom_torsion
_geom_torsion_site_symmetry_1
_geom_torsion_site_symmetry_2
_geom_torsion_site_symmetry_3
_geom_torsion_site_symmetry_4
_geom_torsion_publ_flag
O2 C15 C24 C23 177.57(9) . . . . ?
O1 C4 C13 C12 -178.10(10) . . . . ?
C39 C38 C18 C17 84.72(11) . . . . ?
C39 C38 C18 C19 -88.50(12) . . . . ?
C39 C38 C37 C36 1.96(14) . . . . ?
C39 C38 C37 C7 177.79(9) . . . . ?
C39 C40 C41 C36 0.49(15) . . . . ?
C38 C39 C40 C41 -0.62(15) . . . . ?
C38 C18 C19 C20 173.39(10) . . . . ?
C38 C37 C7 C6 113.81(11) . . . . ?
C38 C37 C7 C8 -71.74(13) . . . . ?
C17 C18 C19 C20 0.23(15) . . . . ?
C17 C16 C15 O2 -178.30(9) . . . . ?
C17 C16 C15 C24 1.61(15) . . . . ?
C17 C22 C21 C20 0.65(16) . . . . ?
C17 C22 C23 C24 1.27(15) . . . . ?
C36 C37 C7 C6 -70.31(12) . . . . ?
C36 C37 C7 C8 104.13(11) . . . . ?
C18 C38 C37 C36 -179.64(9) . . . . ?
C18 C38 C37 C7 -3.81(14) . . . . ?
C18 C17 C16 C15 -178.91(9) . . . . ?
C18 C17 C22 C21 -1.70(14) . . . . ?
C18 C17 C22 C23 177.51(9) . . . . ?
C18 C19 C20 C21 -1.31(17) . . . . ?
C37 C38 C18 C17 -93.71(12) . . . . ?
C37 C38 C18 C19 93.07(12) . . . . ?
C37 C36 C41 C40 0.88(15) . . . . ?
C37 C7 C6 C5 -9.58(14) . . . . ?
C37 C7 C6 C11 170.59(9) . . . . ?
C37 C7 C8 C9 -171.52(9) . . . . ?
C16 C17 C18 C38 7.42(14) . . . . ?
C16 C17 C18 C19 -179.27(9) . . . . ?
C16 C17 C22 C21 178.81(9) . . . . ?
C16 C17 C22 C23 -1.98(14) . . . . ?
C16 C15 C24 C23 -2.34(15) . . . . ?
C22 C17 C18 C38 -172.05(9) . . . . ?
C22 C17 C18 C19 1.26(14) . . . . ?
C22 C17 C16 C15 0.57(15) . . . . ?
C22 C21 C20 C19 0.84(17) . . . . ?
C40 C39 C38 C18 -179.13(9) . . . . ?
C40 C39 C38 C37 -0.63(14) . . . . ?
C44 C49 C48 C47 1.36(16) . . . . ?
C44 C45 C46 C47 0.49(16) . . . . ?
C7 C6 C5 C4 -179.22(9) . . . . ?
C7 C6 C11 C10 1.51(14) . . . . ?
C7 C6 C11 C12 -178.79(9) . . . . ?
C7 C8 C9 C10 0.15(17) . . . . ?
C15 C24 C23 C22 0.87(16) . . . . ?
C42 C39 C38 C18 1.59(13) . . . . ?
C42 C39 C38 C37 -179.92(9) . . . . ?
C42 C39 C40 C41 178.67(9) . . . . ?
C6 C7 C8 C9 3.02(15) . . . . ?
C6 C5 C4 O1 177.70(9) . . . . ?
C6 C5 C4 C13 -2.25(15) . . . . ?
C6 C11 C10 C9 1.62(16) . . . . ?
C6 C11 C12 C13 -1.80(16) . . . . ?
C35 C36 C37 C38 175.28(9) . . . . ?
C35 C36 C37 C7 -0.74(14) . . . . ?
C35 C36 C41 C40 -176.50(9) . . . . ?
C21 C22 C23 C24 -179.55(10) . . . . ?
C5 C6 C11 C10 -178.32(9) . . . . ?
C5 C6 C11 C12 1.37(14) . . . . ?
C5 C4 C13 C12 1.85(16) . . . . ?
C41 C36 C37 C38 -2.10(14) . . . . ?
C41 C36 C37 C7 -178.12(9) . . . . ?
C43 C44 C49 C48 179.07(10) . . . . ?
C43 C44 C45 C46 -179.97(9) . . . . ?
C34 C31 C32 C33 -177.74(11) . . . . ?
C34 C31 C30 C29 178.07(12) . . . . ?
C11 C6 C5 C4 0.62(15) . . . . ?
C11 C10 C9 C8 -2.50(17) . . . . ?
C11 C12 C13 C4 0.21(17) . . . . ?
C23 C22 C21 C20 -178.52(10) . . . . ?
C8 C7 C6 C5 176.05(9) . . . . ?
C8 C7 C6 C11 -3.79(14) . . . . ?
C49 C44 C45 C46 0.10(15) . . . . ?
C45 C44 C49 C48 -1.01(15) . . . . ?
C47 C50 C51 C52 -178.78(13) . . . . ?
C31 C30 C29 C28 -0.4(2) . . . . ?
C48 C47 C46 C45 -0.17(16) . . . . ?
C48 C47 C50 C51 102.26(14) . . . . ?
C10 C11 C12 C13 177.90(11) . . . . ?
C12 C11 C10 C9 -178.07(11) . . . . ?
C46 C47 C48 C49 -0.76(16) . . . . ?
C46 C47 C50 C51 -76.18(15) . . . . ?
C14 O2 C15 C16 165.51(9) . . . . ?
C14 O2 C15 C24 -14.39(14) . . . . ?
C33 C28 C27 C26 -83.65(15) . . . . ?
C33 C28 C29 C30 1.9(2) . . . . ?
C32 C31 C30 C29 -1.5(2) . . . . ?
C32 C33 C28 C27 174.55(12) . . . . ?
C32 C33 C28 C29 -1.59(19) . . . . ?
C3 O1 C4 C5 -8.32(15) . . . . ?
C3 O1 C4 C13 171.63(9) . . . . ?
C28 C33 C32 C31 -0.29(19) . . . . ?
C28 C27 C26 C25 176.69(11) . . . . ?
C50 C47 C48 C49 -179.23(10) . . . . ?
C50 C47 C46 C45 178.31(10) . . . . ?
C27 C28 C29 C30 -174.16(13) . . . . ?
C30 C31 C32 C33 1.86(18) . . . . ?
C29 C28 C27 C26 92.34(15) . . . . ?

loop_
_publcif_info_exptl_table_extra_item
sin_theta_over_lambda_max

loop_
_publcif_info_exptl_table_header_item
?

loop_
_exptl_oxdiff_crystal_face_indexfrac_h
_exptl_oxdiff_crystal_face_indexfrac_k
_exptl_oxdiff_crystal_face_indexfrac_l
_exptl_oxdiff_crystal_face_x
_exptl_oxdiff_crystal_face_y
_exptl_oxdiff_crystal_face_z
-0.0017 1.9984 -0.9946 0.0742 0.2418 0.1248
0.0017 -1.9984 0.9946 -0.0742 -0.2418 -0.1248
-1.9988 0.0011 -0.9942 0.0199 0.1638 -0.3209
1.9988 -0.0011 0.9942 -0.0199 -0.1638 0.3209
-0.0006 0.0008 -0.9992 0.0786 0.0089 -0.0334
0.0006 -0.0008 0.9992 -0.0786 -0.0089 0.0334
